data_1516120
loop_
_publ_author_name
'Chua, Yong Shen'
'Pei, Qijun'
'Ju, Xiaohua'
'Zhou, Wei'
'Udovic, Terrence J.'
'Wu, Guotao'
'Xiong, Zhitao'
'Chen, Ping'
'Wu, Hui'

_publ_section_title
;
 Alkali Metal Hydride Modification on Hydrazine Borane for Improved
 Dehydrogenation
;
_journal_issue 21
_journal_name_full 'The Journal of Physical Chemistry C'
_journal_page_first 11244
_journal_paper_doi 10.1021/jp502144u
_journal_volume 118
_journal_year 2014
_chemical_formula_sum 'B H6 N2 Na'
_chemical_formula_weight 67.86
_space_group_IT_number 14
_symmetry_cell_setting monoclinic
_symmetry_space_group_name_Hall '-P 2ybc'
_symmetry_space_group_name_H-M 'P 1 21/c 1'
_audit_creation_date 2014-02-06T18:15
_audit_creation_method 'from EXP file using GSAS2CIF'
_cell_angle_alpha 90.0
_cell_angle_beta 115.1665(22)
_cell_angle_gamma 90.0
_cell_formula_units_Z 4
_cell_length_a 4.97456(29)
_cell_length_b 7.9607(4)
_cell_length_c 10.2456(5)
_cell_measurement_temperature 298
_cell_volume 367.22(3)
_computing_structure_refinement GSAS
_diffrn_ambient_temperature 298
_diffrn_measurement_device_type PANalytical
_diffrn_radiation_polarisn_ratio 0.5
_diffrn_radiation_probe x-ray
_diffrn_radiation_type 'Cu K\a'
_diffrn_radiation_wavelength 1.540600
_diffrn_radiation_wavelength_wt 1.000
_exptl_absorpt_correction_T_max 1.00000
_exptl_absorpt_correction_T_min 1.00000
_pd_calc_method 'Rietveld Refinement'
_pd_meas_2theta_range_inc 0.013
_pd_meas_2theta_range_max 70.186
_pd_meas_2theta_range_min 9.996
_pd_meas_number_of_points 4631
_pd_phase_name NaHB
_pd_proc_2theta_range_inc 0.013
_pd_proc_2theta_range_max 70.21514
_pd_proc_2theta_range_min 10.02514
_pd_proc_info_datetime 2014-02-06T18:15:00
_pd_proc_ls_peak_cutoff 0.01000
_pd_proc_ls_prof_R_factor 0.0432
_pd_proc_ls_prof_wR_expected 0.0131
_pd_proc_ls_prof_wR_factor 0.0601
_pd_proc_number_of_points 4631
_refine_ls_goodness_of_fit_all 4.59
_refine_ls_matrix_type full
_refine_ls_number_parameters 27
_refine_ls_number_restraints 0
_refine_ls_R_Fsqd_factor 0.16034
_refine_ls_shift/su_max 0.08
_refine_ls_shift/su_mean 0.01
_reflns_d_resolution_high 1.340
_reflns_d_resolution_low 6.040
_reflns_limit_h_max 3
_reflns_limit_h_min 0
_reflns_limit_k_max 6
_reflns_limit_k_min 0
_reflns_limit_l_max 6
_reflns_limit_l_min -7
_reflns_number_total 311
_cod_data_source_file jp502144u_si_001.cif
_cod_data_source_block NAHB_publ
_cod_depositor_comments
;
The following automatic conversions were performed:

'_geom_bond_publ_flag' value 'N' changed to 'n' according to
/usr/data/users/saulius/crontab/automatic-downloads/rss-feeds/ACS/lib/dictionaries/cif_core.dic
dictionary named 'cif_core.dic' version 2.4.2 from 2011-04-26 (41
time).

'_geom_angle_publ_flag' value 'N' changed to 'n' according to
/usr/data/users/saulius/crontab/automatic-downloads/rss-feeds/ACS/lib/dictionaries/cif_core.dic
dictionary named 'cif_core.dic' version 2.4.2 from 2011-04-26 (26
times).

Automatic conversion script
Id: cif_fix_values 2281 2013-09-26 08:29:07Z andrius 

 Adding full bibliography for 1516120.cif.
;
_cod_original_cell_volume 367.22(4)
_cod_database_code 1516120
_gsas_exptl_extinct_corr_t_min 1.00000
_gsas_exptl_extinct_corr_t_max 1.00000

loop_
_symmetry_equiv_pos_site_id
_symmetry_equiv_pos_as_xyz
1 +x,+y,+z
2 -x,+y+1/2,-z+1/2
-1 -x,-y,-z
-2 +x,-y+1/2,+z+1/2

loop_
_atom_site_type_symbol
_atom_site_label
_atom_site_fract_x
_atom_site_fract_y
_atom_site_fract_z
_atom_site_occupancy
_atom_site_thermal_displace_type
_atom_site_U_iso_or_equiv
_atom_site_symmetry_multiplicity
B B1 0.3295(8) 0.7592(6) 0.53695(35) 1.0 Uiso 0.03 4
N N2 0.42721 0.69463 0.42211 1.0 Uiso 0.03 4
N N3 0.2004(5) 0.5934(4) 0.31040(29) 1.0 Uiso 0.03 4
H H4 0.2270 0.6442 0.5866 1.0 Uiso 0.04 4
H H5 0.5446 0.8238 0.63717 1.0 Uiso 0.04 4
H H6 0.6073 0.61651 0.46728 1.0 Uiso 0.04 4
H H7 0.0699 0.6740 0.23014 1.0 Uiso 0.04 4
H H8 0.1314 0.8658 0.4836 1.0 Uiso 0.04 4
H H9 0.0614 0.5436 0.3521 1.0 Uiso 0.04 4
Na Na10 0.6343(5) 0.90932(28) 0.32615(29) 1.0 Uiso 0.02 4

loop_
_atom_type_symbol
_atom_type_number_in_cell
_atom_type_scat_dispersion_real
_atom_type_scat_dispersion_imag
_atom_type_scat_Cromer_Mann_a1
_atom_type_scat_Cromer_Mann_a2
_atom_type_scat_Cromer_Mann_a3
_atom_type_scat_Cromer_Mann_a4
_atom_type_scat_Cromer_Mann_b1
_atom_type_scat_Cromer_Mann_b2
_atom_type_scat_Cromer_Mann_b3
_atom_type_scat_Cromer_Mann_b4
_atom_type_scat_Cromer_Mann_c
_atom_type_scat_source
B 4.0 0.000 0.000 2.05450 23.2185 1.33260 1.02100 1.09790 60.3498 0.70680 0.14030 -0.1932 International_Tables_Vol_C
N 8.0 0.000 0.000 12.2126 0.00570 3.13220 9.89330 2.01250 28.9975 1.16630 0.58260 -11.529 International_Tables_Vol_C
H 24.0 0.000 0.000 0.49300 10.5109 0.32291 26.1257 0.14019 3.14236 0.04081 57.7997 0.00304 International_Tables_Vol_C
Na 4.0 0.000 0.000 4.76260 3.28500 3.17360 8.84220 1.26740 0.31360 1.11280 129.424 0.67600 International_Tables_Vol_C

loop_
_geom_angle_atom_site_label_1
_geom_angle_atom_site_label_2
_geom_angle_atom_site_label_3
_geom_angle
_geom_angle_site_symmetry_1
_geom_angle_site_symmetry_3
_geom_angle_publ_flag
N2 B1 H4 112.3592 1_555 1_555 n
N2 B1 H5 109.294 1_555 1_555 n
N2 B1 H8 109.9924 1_555 1_555 n
H4 B1 H5 108.9124 1_555 1_555 n
H4 B1 H8 107.167 1_555 1_555 n
H5 B1 H8 109.045 1_555 1_555 n
B1 N2 N3 113.143(4) 1_555 1_555 n
B1 N2 H6 110.9018 1_555 1_555 n
B1 N2 Na10 113.81(19) 1_555 1_555 n
N3 N2 H6 104.756 1_555 1_555 n
N3 N2 Na10 113.16(16) 1_555 1_555 n
H6 N2 Na10 99.85 1_555 1_555 n
N2 N3 H7 107.282 1_555 1_555 n
N2 N3 H9 108.517 1_555 1_555 n
N2 N3 Na10 116.84(17) 1_555 2_645 n
H7 N3 H9 105.344 1_555 1_555 n
H7 N3 Na10 99.86 1_555 2_645 n
H9 N3 Na10 117.48 1_555 2_645 n
N2 Na10 N3 169.28(15) 1_555 2_655 n
N2 Na10 H4 88.33 1_555 -2_575 n
N2 Na10 H5 108.25 1_555 -1_676 n
N2 Na10 H8 97.12 1_555 1_655 n
N2 Na10 H8 108.86 1_555 -1_676 n
N3 Na10 H8 88.19 2_655 1_655 n
N3 Na10 H8 81.82 2_655 -1_676 n
H5 Na10 H8 112.25 -1_676 1_655 n

loop_
_geom_bond_atom_site_label_1
_geom_bond_atom_site_label_2
_geom_bond_distance
_geom_bond_site_symmetry_2
_geom_bond_publ_flag
B1 N2 1.53985(6) 1_555 n
B1 H4 1.25574 1_555 n
B1 H5 1.23691 1_555 n
B1 H8 1.23786 1_555 n
B1 Na10 2.958(4) -1_676 n
B1 Na10 3.009(5) -2_565 n
N2 B1 1.53985(6) 1_555 n
N2 N3 1.46093(5) 1_555 n
N2 H6 1.02523 1_555 n
N2 Na10 2.4105(22) 1_555 n
N3 N2 1.46093(5) 1_555 n
N3 H7 1.02724 1_555 n
N3 H9 1.03377 1_555 n
N3 Na10 2.3999(33) 2_645 n
H4 B1 1.25574 1_555 n
H4 Na10 2.466 -2_565 n
H5 B1 1.23691 1_555 n
H5 Na10 2.394 -1_676 n
H5 Na10 2.580 -2_565 n
H6 N2 1.02523 1_555 n
H6 Na10 2.776 1_555 n
H7 N3 1.02724 1_555 n
H7 Na10 2.768 2_645 n
H8 B1 1.23786 1_555 n
H8 Na10 2.333 1_455 n
H8 Na10 2.536 -1_676 n
H9 N3 1.03377 1_555 n
H9 Na10 3.020 2_645 n
Na10 B1 2.958(4) -1_676 n
Na10 B1 3.009(5) -2_564 n
Na10 N2 2.4105(22) 1_555 n
Na10 N3 2.3999(33) 2_655 n
Na10 H4 2.466 -2_564 n
Na10 H5 2.394 -1_676 n
Na10 H5 2.580 -2_564 n
Na10 H6 2.776 1_555 n
Na10 H7 2.768 2_655 n
Na10 H8 2.333 1_655 n
Na10 H8 2.536 -1_676 n
Na10 H9 3.020 2_655 n
Na10 Na10 4.122(5) -1_776 n
